data_7236086
loop_
_publ_author_name
'Seth, Soana'
'Savitha, Govardhan'
'Moorthy, Jarugu Narasimha'

_publ_section_title
;
 Diverse isostructural MOFs by postsynthetic metal node metathesis:
 anionic-to-cationic framework conversion, luminescence and separation of
 dyes
;
_journal_issue 45
_journal_name_full 'Journal of Materials Chemistry A'
_journal_page_first 22915
_journal_paper_doi 10.1039/C5TA04551G
_journal_volume 3
_journal_year 2015
_chemical_formula_moiety 'C88 H60 O26 Tb3'
_chemical_formula_sum 'C88 H60 O26 Tb3'
_chemical_formula_weight 2010.15
_chemical_name_systematic 3,3',5,5'-tetrakis(p-carboxyphenyl)-2,2',6,6'-tetramethoxy-1,1'-biphenyl
_space_group_crystal_system triclinic
_space_group_IT_number 2
_space_group_name_Hall '-P 1'
_space_group_name_H-M_alt 'P -1'
_atom_sites_solution_hydrogens geom
_audit_creation_method SHELXL-2014/5
_audit_update_record
;
2015-02-06 deposited with the CCDC.
2015-10-01 downloaded from the CCDC.
;
_cell_angle_alpha 103.419(9)
_cell_angle_beta 91.978(7)
_cell_angle_gamma 108.705(8)
_cell_formula_units_Z 2
_cell_length_a 15.779(8)
_cell_length_b 18.369(9)
_cell_length_c 28.064(14)
_cell_measurement_temperature 100(2)
_cell_volume 7442(6)
_computing_cell_refinement 'Bruker SAINT'
_computing_data_collection 'Bruker APEX2'
_computing_data_reduction 'Bruker SAINT'
_computing_publication_material 'WinGX publication routines (Farrugia, 1999)'
_computing_structure_refinement 'SHELXL-2014/5 (Sheldrick, 2014)'
_computing_structure_solution SHELX-97
_diffrn_ambient_temperature 100(2)
_diffrn_measured_fraction_theta_full 0.975
_diffrn_measured_fraction_theta_max 0.855
_diffrn_measurement_device_type 'Bruker APEX-II CCD'
_diffrn_measurement_method '\f and \w scans'
_diffrn_radiation_monochromator graphite
_diffrn_radiation_type MoK\a
_diffrn_radiation_wavelength 0.71073
_diffrn_reflns_av_R_equivalents 0.1972
_diffrn_reflns_av_unetI/netI 0.6089
_diffrn_reflns_Laue_measured_fraction_full 0.975
_diffrn_reflns_Laue_measured_fraction_max 0.855
_diffrn_reflns_limit_h_max 20
_diffrn_reflns_limit_h_min -19
_diffrn_reflns_limit_k_max 24
_diffrn_reflns_limit_k_min -24
_diffrn_reflns_limit_l_max 37
_diffrn_reflns_limit_l_min -20
_diffrn_reflns_number 43102
_diffrn_reflns_point_group_measured_fraction_full 0.975
_diffrn_reflns_point_group_measured_fraction_max 0.855
_diffrn_reflns_theta_full 25.242
_diffrn_reflns_theta_max 28.296
_diffrn_reflns_theta_min 1.211
_diffrn_source 'sealed tube'
_exptl_absorpt_coefficient_mu 1.454
_exptl_crystal_colour colorless
_exptl_crystal_density_diffrn 0.897
_exptl_crystal_description prism
_exptl_crystal_F_000 2006
_exptl_crystal_size_max 0.2
_exptl_crystal_size_mid 0.2
_exptl_crystal_size_min 0.2
_refine_diff_density_max 3.926
_refine_diff_density_min -1.037
_refine_diff_density_rms 0.311
_refine_ls_extinction_coef 0.0163(5)
_refine_ls_extinction_expression Fc^*^=kFc[1+0.001xFc^2^\l^3^/sin(2\q)]^-1/4^
_refine_ls_extinction_method SHELXL
_refine_ls_goodness_of_fit_ref 1.350
_refine_ls_hydrogen_treatment constr
_refine_ls_matrix_type full
_refine_ls_number_parameters 400
_refine_ls_number_reflns 31641
_refine_ls_number_restraints 0
_refine_ls_restrained_S_all 1.350
_refine_ls_R_factor_all 0.4978
_refine_ls_R_factor_gt 0.2214
_refine_ls_shift/su_max 13.480
_refine_ls_shift/su_mean 0.567
_refine_ls_structure_factor_coef Fsqd
_refine_ls_weighting_details 'w=1/[\s^2^(Fo^2^)+(0.0489P)^2^] where P=(Fo^2^+2Fc^2^)/3'
_refine_ls_weighting_scheme calc
_refine_ls_wR_factor_gt 0.4239
_refine_ls_wR_factor_ref 0.5231
_reflns_Friedel_coverage 0.000
_reflns_number_gt 5639
_reflns_number_total 31641
_reflns_threshold_expression 'I > 2\s(I)'
_cod_data_source_file c5ta04551g2.cif
_cod_data_source_block Tb@MOF
_cod_database_code 7236086
_shelx_space_group_comment
;
The symmetry employed for this shelxl refinement is uniquely defined
by the following loop, which should always be used as a source of
symmetry information in preference to the above space-group names.
They are only intended as comments.
;
_shelxl_version_number 2014/5

loop_
_space_group_symop_operation_xyz
'x, y, z'
'-x, -y, -z'

loop_
_atom_site_label
_atom_site_type_symbol
_atom_site_fract_x
_atom_site_fract_y
_atom_site_fract_z
_atom_site_U_iso_or_equiv
_atom_site_adp_type
_atom_site_occupancy
_atom_site_site_symmetry_order
_atom_site_calc_flag
_atom_site_refinement_flags_posn
_atom_site_refinement_flags_adp
C1 C 0.208(2) 0.581(2) 0.2685(13) 0.071(4) Uani 1 1 d . .
C2 C 0.127(2) 0.549(2) 0.2965(13) 0.071(4) Uani 1 1 d . .
C3 C 0.073(2) 0.4523(18) 0.2800(12) 0.071(4) Uani 1 1 d . .
H3 H 0.0902 0.4166 0.2566 0.085 Uiso 1 1 calc R U
C4 C 0.003(2) 0.432(2) 0.3033(13) 0.071(4) Uani 1 1 d . .
H4 H -0.0249 0.3770 0.2976 0.085 Uiso 1 1 calc R U
C5 C -0.037(2) 0.474(2) 0.3338(13) 0.071(4) Uani 1 1 d . .
C6 C 0.013(2) 0.5546(19) 0.3449(12) 0.071(4) Uani 1 1 d . .
H6 H -0.0086 0.5884 0.3670 0.085 Uiso 1 1 calc R U
C7 C 0.093(2) 0.591(2) 0.3266(13) 0.071(4) Uani 1 1 d . .
H7 H 0.1209 0.6455 0.3366 0.085 Uiso 1 1 calc R U
C8 C -0.128(2) 0.443(2) 0.3449(14) 0.075(3) Uani 1 1 d . .
C9 C -0.150(2) 0.380(2) 0.3656(14) 0.075(3) Uani 1 1 d . .
C10 C -0.240(2) 0.3577(19) 0.3785(14) 0.075(3) Uani 1 1 d . .
C11 C -0.306(2) 0.396(2) 0.3721(14) 0.075(3) Uani 1 1 d . .
C12 C -0.271(2) 0.463(2) 0.3532(14) 0.075(3) Uani 1 1 d . .
C13 C -0.193(2) 0.4758(19) 0.3404(13) 0.075(3) Uani 1 1 d . .
H13 H -0.1759 0.5165 0.3245 0.090 Uiso 1 1 calc R U
C14 C -0.019(2) 0.3802(18) 0.4053(13) 0.075(3) Uani 1 1 d . .
H14A H -0.0027 0.4356 0.4062 0.112 Uiso 1 1 calc R U
H14B H 0.0285 0.3611 0.3935 0.112 Uiso 1 1 calc R U
H14C H -0.0274 0.3735 0.4379 0.112 Uiso 1 1 calc R U
C15 C -0.324(2) 0.501(2) 0.3439(13) 0.071(3) Uani 1 1 d . .
C16 C -0.387(2) 0.5256(18) 0.3705(13) 0.071(3) Uani 1 1 d . .
H16 H -0.3836 0.5250 0.4036 0.086 Uiso 1 1 calc R U
C17 C -0.456(2) 0.5514(18) 0.3538(13) 0.071(3) Uani 1 1 d . .
H17 H -0.4999 0.5586 0.3738 0.086 Uiso 1 1 calc R U
C18 C -0.457(2) 0.5655(19) 0.3077(13) 0.071(3) Uani 1 1 d . .
C19 C -0.386(2) 0.5493(18) 0.2818(13) 0.071(3) Uani 1 1 d . .
H19 H -0.3857 0.5556 0.2498 0.086 Uiso 1 1 calc R U
C20 C -0.316(2) 0.5252(18) 0.2983(13) 0.071(3) Uani 1 1 d . .
H20 H -0.2679 0.5246 0.2805 0.086 Uiso 1 1 calc R U
C21 C -0.520(2) 0.606(2) 0.2873(15) 0.071(3) Uani 1 1 d . .
C22 C -0.2661(17) 0.2768(13) 0.3990(10) 0.093(4) Uani 1 1 d G .
C23 C -0.2381(16) 0.2751(13) 0.4452(9) 0.093(4) Uani 1 1 d G .
C24 C -0.2647(17) 0.2052(15) 0.4589(8) 0.093(4) Uani 1 1 d G .
C25 C -0.3194(16) 0.1370(13) 0.4264(9) 0.093(4) Uani 1 1 d G .
H25 H -0.3375 0.0894 0.4357 0.112 Uiso 1 1 calc R U
C26 C -0.3474(16) 0.1387(13) 0.3801(9) 0.093(4) Uani 1 1 d G .
C27 C -0.3208(17) 0.2086(15) 0.3664(8) 0.093(4) Uani 1 1 d G .
C28 C -0.212(2) 0.393(2) 0.5078(13) 0.093(4) Uani 1 1 d . .
H28A H -0.1631 0.4296 0.5315 0.140 Uiso 1 1 calc R U
H28B H -0.2551 0.3599 0.5241 0.140 Uiso 1 1 calc R U
H28C H -0.2412 0.4221 0.4926 0.140 Uiso 1 1 calc R U
C29 C -0.319(3) 0.190(2) 0.2835(13) 0.093(4) Uani 1 1 d . .
H29A H -0.3531 0.1891 0.2542 0.140 Uiso 1 1 calc R U
H29B H -0.3153 0.1381 0.2810 0.140 Uiso 1 1 calc R U
H29C H -0.2600 0.2282 0.2873 0.140 Uiso 1 1 calc R U
C30 C -0.4096(17) 0.0671(12) 0.3514(9) 0.100(4) Uani 1 1 d G .
C31 C -0.3781(15) -0.0017(14) 0.3452(9) 0.100(4) Uani 1 1 d G .
H31 H -0.3207 0.0053 0.3591 0.120 Uiso 1 1 calc R U
C32 C -0.4375(17) -0.0814(13) 0.3171(9) 0.100(4) Uani 1 1 d G .
H32 H -0.4177 -0.1247 0.3133 0.120 Uiso 1 1 calc R U
C33 C -0.5286(17) -0.0924(12) 0.2952(9) 0.100(4) Uani 1 1 d G .
C34 C -0.5601(15) -0.0237(14) 0.3013(9) 0.100(4) Uani 1 1 d G .
H34 H -0.6175 -0.0306 0.2875 0.120 Uiso 1 1 calc R U
C35 C -0.5006(17) 0.0561(13) 0.3294(9) 0.100(4) Uani 1 1 d G .
H35 H -0.5205 0.0993 0.3333 0.120 Uiso 1 1 calc R U
C36 C -0.619(3) -0.174(2) 0.2678(15) 0.100(4) Uani 1 1 d . .
C38 C -0.230(2) 0.2060(17) 0.5115(10) 0.127(7) Uani 1 1 d G .
C39 C -0.2734(17) 0.2188(16) 0.5527(11) 0.127(7) Uani 1 1 d G .
H39 H -0.3232 0.2352 0.5512 0.153 Uiso 1 1 calc R U
C40 C -0.243(2) 0.2072(17) 0.5961(10) 0.127(7) Uani 1 1 d G .
H40 H -0.2728 0.2158 0.6239 0.153 Uiso 1 1 calc R U
C41 C -0.170(2) 0.1829(18) 0.5983(10) 0.127(7) Uani 1 1 d G .
C42 C -0.1259(17) 0.1701(17) 0.5571(11) 0.127(7) Uani 1 1 d G .
H42 H -0.0761 0.1537 0.5586 0.153 Uiso 1 1 calc R U
C43 C -0.1560(19) 0.1817(18) 0.5137(10) 0.127(7) Uani 1 1 d G .
H43 H -0.1266 0.1730 0.4858 0.153 Uiso 1 1 calc R U
C44 C 0.191(2) 0.932(2) 0.2473(14) 0.072(4) Uani 1 1 d . .
C45 C 0.266(2) 0.961(2) 0.2180(14) 0.072(4) Uani 1 1 d . .
C46 C 0.304(2) 0.9193(19) 0.1857(13) 0.072(4) Uani 1 1 d . .
H46 H 0.2717 0.8653 0.1749 0.087 Uiso 1 1 calc R U
C47 C 0.384(2) 0.9426(18) 0.1653(13) 0.072(4) Uani 1 1 d . .
H47 H 0.4088 0.9090 0.1449 0.087 Uiso 1 1 calc R U
C48 C 0.421(2) 1.025(2) 0.1806(14) 0.072(4) Uani 1 1 d . .
C49 C 0.390(2) 1.069(2) 0.2073(13) 0.072(4) Uani 1 1 d . .
H49 H 0.4194 1.1241 0.2147 0.087 Uiso 1 1 calc R U
C50 C 0.308(2) 1.0363(18) 0.2274(13) 0.072(4) Uani 1 1 d . .
H50 H 0.2841 1.0706 0.2478 0.087 Uiso 1 1 calc R U
C51 C 0.519(2) 1.0567(18) 0.1680(13) 0.065(3) Uani 1 1 d . .
C52 C 0.587(2) 1.0272(18) 0.1774(12) 0.065(3) Uani 1 1 d . .
H52 H 0.5720 0.9835 0.1907 0.078 Uiso 1 1 calc R U
C53 C 0.672(2) 1.0581(18) 0.1683(13) 0.065(3) Uani 1 1 d . .
C54 C 0.698(2) 1.1194(18) 0.1473(13) 0.065(3) Uani 1 1 d . .
C55 C 0.634(2) 1.1520(18) 0.1351(13) 0.065(3) Uani 1 1 d . .
C56 C 0.546(2) 1.1251(18) 0.1441(13) 0.065(3) Uani 1 1 d . .
C57 C 0.419(2) 1.1169(17) 0.0972(12) 0.065(3) Uani 1 1 d . .
H57A H 0.3860 1.1496 0.0908 0.097 Uiso 1 1 calc R U
H57B H 0.3803 1.0722 0.1069 0.097 Uiso 1 1 calc R U
H57C H 0.4442 1.0984 0.0679 0.097 Uiso 1 1 calc R U
C59 C 0.7351(12) 1.0089(11) 0.2319(8) 0.067(3) Uani 1 1 d G .
H59 H 0.6922 1.0206 0.2513 0.080 Uiso 1 1 calc R U
C60 C 0.7917(13) 0.9748(11) 0.2485(7) 0.067(3) Uani 1 1 d G .
H60 H 0.7873 0.9634 0.2791 0.080 Uiso 1 1 calc R U
C61 C 0.8548(12) 0.9575(11) 0.2200(8) 0.067(3) Uani 1 1 d G .
C62 C 0.8614(12) 0.9743(11) 0.1750(8) 0.067(3) Uani 1 1 d G .
H62 H 0.9043 0.9626 0.1557 0.080 Uiso 1 1 calc R U
C63 C 0.8047(13) 1.0084(11) 0.1585(8) 0.067(3) Uani 1 1 d G .
H63 H 0.8092 1.0198 0.1279 0.080 Uiso 1 1 calc R U
C64 C 0.7416(12) 1.0257(11) 0.1869(8) 0.067(3) Uani 1 1 d G .
C65 C 0.917(2) 0.9181(19) 0.2299(15) 0.067(3) Uani 1 1 d . .
C66 C 0.841(2) 1.1957(17) 0.1779(12) 0.065(3) Uani 1 1 d . .
H66A H 0.8550 1.1610 0.1954 0.097 Uiso 1 1 calc R U
H66B H 0.8150 1.2297 0.1990 0.097 Uiso 1 1 calc R U
H66C H 0.8954 1.2275 0.1680 0.097 Uiso 1 1 calc R U
C67 C 0.653(2) 1.225(2) 0.0716(15) 0.082(3) Uani 1 1 d . .
C68 C 0.677(2) 1.298(2) 0.0524(14) 0.082(3) Uani 1 1 d . .
C69 C 0.703(2) 1.364(2) 0.0874(14) 0.082(3) Uani 1 1 d . .
H69 H 0.7066 1.4097 0.0772 0.098 Uiso 1 1 calc R U
C70 C 0.729(2) 1.3777(19) 0.1422(14) 0.082(3) Uani 1 1 d . .
C71 C 0.689(2) 1.293(2) 0.1474(15) 0.082(3) Uani 1 1 d . .
C72 C 0.674(2) 1.236(2) 0.1242(15) 0.082(3) Uani 1 1 d . .
C73 C 0.643(2) 1.0912(17) 0.0202(13) 0.082(3) Uani 1 1 d . .
H73A H 0.7000 1.1120 0.0084 0.122 Uiso 1 1 calc R U
H73B H 0.6052 1.0450 -0.0042 0.122 Uiso 1 1 calc R U
H73C H 0.6525 1.0769 0.0503 0.122 Uiso 1 1 calc R U
C74 C 0.655(2) 1.3152(18) 0.2226(13) 0.082(3) Uani 1 1 d . .
H74A H 0.6802 1.3466 0.2555 0.122 Uiso 1 1 calc R U
H74B H 0.6139 1.2645 0.2239 0.122 Uiso 1 1 calc R U
H74C H 0.6235 1.3422 0.2073 0.122 Uiso 1 1 calc R U
C75 C 0.6817(16) 1.3010(14) 0.0000(8) 0.101(4) Uani 1 1 d G .
C76 C 0.7255(15) 1.2627(13) -0.0315(9) 0.101(4) Uani 1 1 d G .
H76 H 0.7546 1.2315 -0.0209 0.121 Uiso 1 1 calc R U
C77 C 0.7271(15) 1.2697(13) -0.0782(9) 0.101(4) Uani 1 1 d G .
H77 H 0.7572 1.2432 -0.1000 0.121 Uiso 1 1 calc R U
C78 C 0.6849(16) 1.3149(14) -0.0935(8) 0.101(4) Uani 1 1 d G .
C79 C 0.6412(15) 1.3532(13) -0.0620(9) 0.101(4) Uani 1 1 d G .
H79 H 0.6121 1.3845 -0.0726 0.121 Uiso 1 1 calc R U
C80 C 0.6396(16) 1.3463(14) -0.0152(9) 0.101(4) Uani 1 1 d G .
H80 H 0.6094 1.3727 0.0065 0.121 Uiso 1 1 calc R U
C81 C 0.684(3) 1.298(2) -0.1617(17) 0.101(4) Uani 1 1 d . .
C82 C 0.7770(15) 1.4536(12) 0.1737(9) 0.088(4) Uani 1 1 d G .
C83 C 0.8509(16) 1.4665(12) 0.2021(8) 0.088(4) Uani 1 1 d G .
H83 H 0.8668 1.4239 0.2068 0.106 Uiso 1 1 calc R U
C84 C 0.9023(14) 1.5396(14) 0.2240(8) 0.088(4) Uani 1 1 d G .
H84 H 0.9547 1.5487 0.2442 0.106 Uiso 1 1 calc R U
C85 C 0.8799(16) 1.5998(11) 0.2174(9) 0.088(4) Uani 1 1 d G .
C86 C 0.8060(16) 1.5869(12) 0.1890(9) 0.088(4) Uani 1 1 d G .
H86 H 0.7901 1.6295 0.1844 0.106 Uiso 1 1 calc R U
C87 C 0.7546(14) 1.5138(14) 0.1671(9) 0.088(4) Uani 1 1 d G .
H87 H 0.7023 1.5046 0.1470 0.106 Uiso 1 1 calc R U
C88 C 0.957(3) 1.695(2) 0.2440(15) 0.088(4) Uani 1 1 d . .
O1 O 0.2512(13) 0.5315(12) 0.2450(8) 0.071(4) Uani 1 1 d . .
O2 O 0.2383(13) 0.6580(12) 0.2755(8) 0.071(4) Uani 1 1 d . .
O3 O -0.5184(13) 0.6050(12) 0.2406(9) 0.071(3) Uani 1 1 d . .
O4 O -0.5695(14) 0.6252(12) 0.3143(9) 0.071(3) Uani 1 1 d . .
O5 O -0.3880(14) 0.3638(12) 0.3873(9) 0.075(3) Uani 1 1 d . .
O6 O -0.0963(14) 0.3385(12) 0.3748(9) 0.075(3) Uani 1 1 d . .
O7 O -0.3596(17) 0.2088(13) 0.3213(10) 0.093(4) Uani 1 1 d . .
O8 O -0.1811(17) 0.3468(14) 0.4727(9) 0.093(4) Uani 1 1 d . .
O9 O -0.6863(18) -0.1764(14) 0.2666(10) 0.100(4) Uani 1 1 d . .
O10 O -0.5687(17) -0.2243(13) 0.2715(9) 0.100(4) Uani 1 1 d . .
O11 O -0.0909(18) 0.1501(14) 0.6536(9) 0.135(12) Uani 1 1 d . .
O13 O 0.1578(13) 0.8536(12) 0.2332(8) 0.072(4) Uani 1 1 d . .
O14 O 0.1600(14) 0.9744(12) 0.2773(9) 0.072(4) Uani 1 1 d . .
O15 O 0.9145(12) 0.9167(11) 0.2801(9) 0.067(3) Uani 1 1 d . .
O16 O 0.9629(13) 0.8924(12) 0.2067(9) 0.067(3) Uani 1 1 d . .
O17 O 0.4862(14) 1.1593(11) 0.1334(8) 0.065(3) Uani 1 1 d . .
O18 O 0.7824(15) 1.1521(11) 0.1377(8) 0.065(3) Uani 1 1 d . .
O19 O 0.6021(15) 1.1480(12) 0.0289(9) 0.082(3) Uani 1 1 d . .
O20 O 0.7188(16) 1.3050(12) 0.1973(9) 0.082(3) Uani 1 1 d . .
O21 O 0.7230(17) 1.2766(15) -0.1829(10) 0.101(4) Uani 1 1 d . .
O22 O 0.6331(16) 1.3567(14) -0.1651(9) 0.101(4) Uani 1 1 d . .
O23 O 1.0378(17) 1.6977(12) 0.2547(9) 0.088(4) Uani 1 1 d . .
O24 O 0.9338(16) 1.7480(13) 0.2446(9) 0.088(4) Uani 1 1 d . .
O25 O 0.1098(17) 0.5939(14) 0.1852(10) 0.108(9) Uiso 1 1 d . .
O26 O 0.0975(16) 0.7161(15) 0.1551(9) 0.124(11) Uani 1 1 d . .
Tb1 Tb 0.17939(12) 0.73407(10) 0.23494(7) 0.0653(7) Uani 1 1 d . .
Tb2 Tb 0.03012(16) 0.86118(13) 0.27904(10) 0.1202(11) Uani 1 1 d . .
Tb3 Tb 0.36828(16) 0.64934(14) 0.24204(10) 0.1221(11) Uani 1 1 d . .
C93 C -0.457(2) 0.3283(18) 0.3493(13) 0.075(3) Uani 1 1 d . .
H93A H -0.4718 0.3685 0.3378 0.112 Uiso 1 1 calc R U
H93B H -0.5087 0.2959 0.3608 0.112 Uiso 1 1 calc R U
H93C H -0.4382 0.2956 0.3228 0.112 Uiso 1 1 calc R U
O12 O -0.187(2) 0.2165(18) 0.6923(13) 0.139(11) Uiso 1 1 d . .
C37 C -0.161(3) 0.189(2) 0.6586(18) 0.087(14) Uiso 1 1 d . .

loop_
_atom_site_aniso_label
_atom_site_aniso_U_11
_atom_site_aniso_U_22
_atom_site_aniso_U_33
_atom_site_aniso_U_23
_atom_site_aniso_U_13
_atom_site_aniso_U_12
C1 0.047(7) 0.081(8) 0.093(10) 0.065(8) -0.004(6) 0.004(5)
C2 0.047(7) 0.081(8) 0.093(10) 0.065(8) -0.004(6) 0.004(5)
C3 0.047(7) 0.081(8) 0.093(10) 0.065(8) -0.004(6) 0.004(5)
C4 0.047(7) 0.081(8) 0.093(10) 0.065(8) -0.004(6) 0.004(5)
C5 0.047(7) 0.081(8) 0.093(10) 0.065(8) -0.004(6) 0.004(5)
C6 0.047(7) 0.081(8) 0.093(10) 0.065(8) -0.004(6) 0.004(5)
C7 0.047(7) 0.081(8) 0.093(10) 0.065(8) -0.004(6) 0.004(5)
C8 0.052(7) 0.076(7) 0.105(9) 0.045(7) 0.001(6) 0.020(6)
C9 0.052(7) 0.076(7) 0.105(9) 0.045(7) 0.001(6) 0.020(6)
C10 0.052(7) 0.076(7) 0.105(9) 0.045(7) 0.001(6) 0.020(6)
C11 0.052(7) 0.076(7) 0.105(9) 0.045(7) 0.001(6) 0.020(6)
C12 0.052(7) 0.076(7) 0.105(9) 0.045(7) 0.001(6) 0.020(6)
C13 0.052(7) 0.076(7) 0.105(9) 0.045(7) 0.001(6) 0.020(6)
C14 0.052(7) 0.076(7) 0.105(9) 0.045(7) 0.001(6) 0.020(6)
C15 0.057(7) 0.087(7) 0.089(10) 0.044(7) 0.011(6) 0.033(5)
C16 0.057(7) 0.087(7) 0.089(10) 0.044(7) 0.011(6) 0.033(5)
C17 0.057(7) 0.087(7) 0.089(10) 0.044(7) 0.011(6) 0.033(5)
C18 0.057(7) 0.087(7) 0.089(10) 0.044(7) 0.011(6) 0.033(5)
C19 0.057(7) 0.087(7) 0.089(10) 0.044(7) 0.011(6) 0.033(5)
C20 0.057(7) 0.087(7) 0.089(10) 0.044(7) 0.011(6) 0.033(5)
C21 0.057(7) 0.087(7) 0.089(10) 0.044(7) 0.011(6) 0.033(5)
C22 0.110(10) 0.096(8) 0.110(12) 0.076(9) 0.031(7) 0.046(6)
C23 0.110(10) 0.096(8) 0.110(12) 0.076(9) 0.031(7) 0.046(6)
C24 0.110(10) 0.096(8) 0.110(12) 0.076(9) 0.031(7) 0.046(6)
C25 0.110(10) 0.096(8) 0.110(12) 0.076(9) 0.031(7) 0.046(6)
C26 0.110(10) 0.096(8) 0.110(12) 0.076(9) 0.031(7) 0.046(6)
C27 0.110(10) 0.096(8) 0.110(12) 0.076(9) 0.031(7) 0.046(6)
C28 0.110(10) 0.096(8) 0.110(12) 0.076(9) 0.031(7) 0.046(6)
C29 0.110(10) 0.096(8) 0.110(12) 0.076(9) 0.031(7) 0.046(6)
C30 0.124(11) 0.086(8) 0.111(10) 0.057(8) 0.009(8) 0.043(8)
C31 0.124(11) 0.086(8) 0.111(10) 0.057(8) 0.009(8) 0.043(8)
C32 0.124(11) 0.086(8) 0.111(10) 0.057(8) 0.009(8) 0.043(8)
C33 0.124(11) 0.086(8) 0.111(10) 0.057(8) 0.009(8) 0.043(8)
C34 0.124(11) 0.086(8) 0.111(10) 0.057(8) 0.009(8) 0.043(8)
C35 0.124(11) 0.086(8) 0.111(10) 0.057(8) 0.009(8) 0.043(8)
C36 0.124(11) 0.086(8) 0.111(10) 0.057(8) 0.009(8) 0.043(8)
C38 0.118(18) 0.203(17) 0.115(18) 0.105(17) 0.028(13) 0.079(14)
C39 0.118(18) 0.203(17) 0.115(18) 0.105(17) 0.028(13) 0.079(14)
C40 0.118(18) 0.203(17) 0.115(18) 0.105(17) 0.028(13) 0.079(14)
C41 0.118(18) 0.203(17) 0.115(18) 0.105(17) 0.028(13) 0.079(14)
C42 0.118(18) 0.203(17) 0.115(18) 0.105(17) 0.028(13) 0.079(14)
C43 0.118(18) 0.203(17) 0.115(18) 0.105(17) 0.028(13) 0.079(14)
C44 0.052(7) 0.066(8) 0.105(11) 0.054(8) -0.001(6) 0.007(5)
C45 0.052(7) 0.066(8) 0.105(11) 0.054(8) -0.001(6) 0.007(5)
C46 0.052(7) 0.066(8) 0.105(11) 0.054(8) -0.001(6) 0.007(5)
C47 0.052(7) 0.066(8) 0.105(11) 0.054(8) -0.001(6) 0.007(5)
C48 0.052(7) 0.066(8) 0.105(11) 0.054(8) -0.001(6) 0.007(5)
C49 0.052(7) 0.066(8) 0.105(11) 0.054(8) -0.001(6) 0.007(5)
C50 0.052(7) 0.066(8) 0.105(11) 0.054(8) -0.001(6) 0.007(5)
C51 0.062(7) 0.061(7) 0.090(9) 0.038(6) 0.016(6) 0.032(6)
C52 0.062(7) 0.061(7) 0.090(9) 0.038(6) 0.016(6) 0.032(6)
C53 0.062(7) 0.061(7) 0.090(9) 0.038(6) 0.016(6) 0.032(6)
C54 0.062(7) 0.061(7) 0.090(9) 0.038(6) 0.016(6) 0.032(6)
C55 0.062(7) 0.061(7) 0.090(9) 0.038(6) 0.016(6) 0.032(6)
C56 0.062(7) 0.061(7) 0.090(9) 0.038(6) 0.016(6) 0.032(6)
C57 0.062(7) 0.061(7) 0.090(9) 0.038(6) 0.016(6) 0.032(6)
C59 0.037(6) 0.071(6) 0.111(10) 0.049(7) 0.008(6) 0.024(5)
C60 0.037(6) 0.071(6) 0.111(10) 0.049(7) 0.008(6) 0.024(5)
C61 0.037(6) 0.071(6) 0.111(10) 0.049(7) 0.008(6) 0.024(5)
C62 0.037(6) 0.071(6) 0.111(10) 0.049(7) 0.008(6) 0.024(5)
C63 0.037(6) 0.071(6) 0.111(10) 0.049(7) 0.008(6) 0.024(5)
C64 0.037(6) 0.071(6) 0.111(10) 0.049(7) 0.008(6) 0.024(5)
C65 0.037(6) 0.071(6) 0.111(10) 0.049(7) 0.008(6) 0.024(5)
C66 0.062(7) 0.061(7) 0.090(9) 0.038(6) 0.016(6) 0.032(6)
C67 0.093(8) 0.069(7) 0.106(10) 0.053(8) 0.026(7) 0.035(6)
C68 0.093(8) 0.069(7) 0.106(10) 0.053(8) 0.026(7) 0.035(6)
C69 0.093(8) 0.069(7) 0.106(10) 0.053(8) 0.026(7) 0.035(6)
C70 0.093(8) 0.069(7) 0.106(10) 0.053(8) 0.026(7) 0.035(6)
C71 0.093(8) 0.069(7) 0.106(10) 0.053(8) 0.026(7) 0.035(6)
C72 0.093(8) 0.069(7) 0.106(10) 0.053(8) 0.026(7) 0.035(6)
C73 0.093(8) 0.069(7) 0.106(10) 0.053(8) 0.026(7) 0.035(6)
C74 0.093(8) 0.069(7) 0.106(10) 0.053(8) 0.026(7) 0.035(6)
C75 0.092(9) 0.123(9) 0.143(13) 0.102(10) 0.045(8) 0.059(6)
C76 0.092(9) 0.123(9) 0.143(13) 0.102(10) 0.045(8) 0.059(6)
C77 0.092(9) 0.123(9) 0.143(13) 0.102(10) 0.045(8) 0.059(6)
C78 0.092(9) 0.123(9) 0.143(13) 0.102(10) 0.045(8) 0.059(6)
C79 0.092(9) 0.123(9) 0.143(13) 0.102(10) 0.045(8) 0.059(6)
C80 0.092(9) 0.123(9) 0.143(13) 0.102(10) 0.045(8) 0.059(6)
C81 0.092(9) 0.123(9) 0.143(13) 0.102(10) 0.045(8) 0.059(6)
C82 0.096(10) 0.071(7) 0.117(10) 0.053(8) 0.026(7) 0.031(7)
C83 0.096(10) 0.071(7) 0.117(10) 0.053(8) 0.026(7) 0.031(7)
C84 0.096(10) 0.071(7) 0.117(10) 0.053(8) 0.026(7) 0.031(7)
C85 0.096(10) 0.071(7) 0.117(10) 0.053(8) 0.026(7) 0.031(7)
C86 0.096(10) 0.071(7) 0.117(10) 0.053(8) 0.026(7) 0.031(7)
C87 0.096(10) 0.071(7) 0.117(10) 0.053(8) 0.026(7) 0.031(7)
C88 0.096(10) 0.071(7) 0.117(10) 0.053(8) 0.026(7) 0.031(7)
O1 0.047(7) 0.081(8) 0.093(10) 0.065(8) -0.004(6) 0.004(5)
O2 0.047(7) 0.081(8) 0.093(10) 0.065(8) -0.004(6) 0.004(5)
O3 0.057(7) 0.087(7) 0.089(10) 0.044(7) 0.011(6) 0.033(5)
O4 0.057(7) 0.087(7) 0.089(10) 0.044(7) 0.011(6) 0.033(5)
O5 0.052(7) 0.076(7) 0.105(9) 0.045(7) 0.001(6) 0.020(6)
O6 0.052(7) 0.076(7) 0.105(9) 0.045(7) 0.001(6) 0.020(6)
O7 0.110(10) 0.096(8) 0.110(12) 0.076(9) 0.031(7) 0.046(6)
O8 0.110(10) 0.096(8) 0.110(12) 0.076(9) 0.031(7) 0.046(6)
O9 0.124(11) 0.086(8) 0.111(10) 0.057(8) 0.009(8) 0.043(8)
O10 0.124(11) 0.086(8) 0.111(10) 0.057(8) 0.009(8) 0.043(8)
O11 0.13(2) 0.088(18) 0.09(2) 0.002(17) -0.084(18) -0.071(17)
O13 0.052(7) 0.066(8) 0.105(11) 0.054(8) -0.001(6) 0.007(5)
O14 0.052(7) 0.066(8) 0.105(11) 0.054(8) -0.001(6) 0.007(5)
O15 0.037(6) 0.071(6) 0.111(10) 0.049(7) 0.008(6) 0.024(5)
O16 0.037(6) 0.071(6) 0.111(10) 0.049(7) 0.008(6) 0.024(5)
O17 0.062(7) 0.061(7) 0.090(9) 0.038(6) 0.016(6) 0.032(6)
O18 0.062(7) 0.061(7) 0.090(9) 0.038(6) 0.016(6) 0.032(6)
O19 0.093(8) 0.069(7) 0.106(10) 0.053(8) 0.026(7) 0.035(6)
O20 0.093(8) 0.069(7) 0.106(10) 0.053(8) 0.026(7) 0.035(6)
O21 0.092(9) 0.123(9) 0.143(13) 0.102(10) 0.045(8) 0.059(6)
O22 0.092(9) 0.123(9) 0.143(13) 0.102(10) 0.045(8) 0.059(6)
O23 0.096(10) 0.071(7) 0.117(10) 0.053(8) 0.026(7) 0.031(7)
O24 0.096(10) 0.071(7) 0.117(10) 0.053(8) 0.026(7) 0.031(7)
O26 0.11(2) 0.11(2) 0.060(19) -0.032(18) 0.005(14) -0.046(16)
Tb1 0.0583(12) 0.0613(11) 0.0830(16) 0.0444(11) 0.0038(9) 0.0113(8)
Tb2 0.1010(19) 0.1100(18) 0.168(3) 0.0910(19) 0.0024(16) 0.0219(14)
Tb3 0.0958(19) 0.1247(19) 0.168(3) 0.096(2) 0.0070(16) 0.0273(14)
C93 0.052(7) 0.076(7) 0.105(9) 0.045(7) 0.001(6) 0.020(6)

loop_
_atom_type_symbol
_atom_type_description
_atom_type_scat_dispersion_real
_atom_type_scat_dispersion_imag
_atom_type_scat_source
C C 0.0033 0.0016 'International Tables Vol C Tables 4.2.6.8 and 6.1.1.4'
O O 0.0106 0.0060 'International Tables Vol C Tables 4.2.6.8 and 6.1.1.4'
Tb Tb -0.1723 4.1537 'International Tables Vol C Tables 4.2.6.8 and 6.1.1.4'
H H 0.0000 0.0000 'International Tables Vol C Tables 4.2.6.8 and 6.1.1.4'

loop_
_geom_angle_atom_site_label_1
_geom_angle_atom_site_label_2
_geom_angle_atom_site_label_3
_geom_angle
_geom_angle_site_symmetry_1
_geom_angle_site_symmetry_3
O1 C1 O2 124(3) . .
O1 C1 C2 120(3) . .
O2 C1 C2 116(3) . .
O1 C1 Tb3 63.0(15) . .
O2 C1 Tb3 60.9(16) . .
C2 C1 Tb3 166(2) . .
C7 C2 C3 117(3) . .
C7 C2 C1 125(3) . .
C3 C2 C1 117(3) . .
C4 C3 C2 112(3) . .
C3 C4 C5 132(4) . .
C6 C5 C4 111(3) . .
C6 C5 C8 125(4) . .
C4 C5 C8 124(3) . .
C7 C6 C5 128(4) . .
C2 C7 C6 120(4) . .
C13 C8 C9 116(3) . .
C13 C8 C5 124(3) . .
C9 C8 C5 119(3) . .
C8 C9 C10 114(3) . .
C8 C9 O6 127(3) . .
C10 C9 O6 119(3) . .
C11 C10 C9 126(3) . .
C11 C10 C22 122(3) . .
C9 C10 C22 112(3) . .
C10 C11 C12 113(3) . .
C10 C11 O5 115(3) . .
C12 C11 O5 132(3) . .
C11 C12 C15 120(4) . .
C11 C12 C13 116(3) . .
C15 C12 C13 123(4) . .
C8 C13 C12 134(4) . .
C16 C15 C12 132(4) . .
C16 C15 C20 112(3) . .
C12 C15 C20 116(4) . .
C15 C16 C17 128(4) . .
C16 C17 C18 119(3) . .
C19 C18 C17 113(3) . .
C19 C18 C21 122(3) . .
C17 C18 C21 125(3) . .
C18 C19 C20 129(3) . .
C19 C20 C15 117(3) . .
O4 C21 O3 128(3) . .
O4 C21 C18 116(3) . .
O3 C21 C18 115(3) . .
O4 C21 Tb3 70(2) . 1_455
O3 C21 Tb3 58.8(17) . 1_455
C18 C21 Tb3 170(3) . 1_455
C23 C22 C27 120.0 . .
C23 C22 C10 125(2) . .
C27 C22 C10 115(2) . .
O8 C23 C22 113(2) . .
O8 C23 C24 127(2) . .
C22 C23 C24 120.0 . .
C25 C24 C23 120.0 . .
C25 C24 C38 122(2) . .
C23 C24 C38 118(2) . .
C26 C25 C24 120.0 . .
C27 C26 C25 120.0 . .
C27 C26 C30 125(2) . .
C25 C26 C30 115(2) . .
O7 C27 C26 117(2) . .
O7 C27 C22 122(2) . .
C26 C27 C22 120.0 . .
C26 C30 C35 126.0(19) . .
C26 C30 C31 114.0(19) . .
C35 C30 C31 120.0 . .
C32 C31 C30 120.0 . .
C31 C32 C33 120.0 . .
C34 C33 C32 120.0 . .
C34 C33 C36 106(2) . .
C32 C33 C36 133(2) . .
C33 C34 C35 120.0 . .
C30 C35 C34 120.0 . .
O9 C36 O10 138(4) . .
O9 C36 C33 125(4) . .
O10 C36 C33 91(3) . .
C43 C38 C39 120.0 . .
C43 C38 C24 115(2) . .
C39 C38 C24 125(2) . .
C40 C39 C38 120.0 . .
C39 C40 C41 120.0 . .
C42 C41 C40 120.0 . .
C42 C41 C37 142(3) . .
C40 C41 C37 97(3) . .
C41 C42 C43 120.0 . .
C38 C43 C42 120.0 . .
O14 C44 O13 125(3) . .
O14 C44 C45 126(3) . .
O13 C44 C45 109(3) . .
O14 C44 Tb2 62.1(18) . .
O13 C44 Tb2 63.6(17) . .
C45 C44 Tb2 166(3) . .
C50 C45 C46 112(3) . .
C50 C45 C44 118(4) . .
C46 C45 C44 130(3) . .
C47 C46 C45 131(3) . .
C46 C47 C48 108(3) . .
C49 C48 C47 127(4) . .
C49 C48 C51 120(3) . .
C47 C48 C51 112(3) . .
C48 C49 C50 119(3) . .
C45 C50 C49 122(4) . .
C52 C51 C48 125(3) . .
C52 C51 C56 116(3) . .
C48 C51 C56 119(3) . .
C51 C52 C53 124(3) . .
C54 C53 C52 122(3) . .
C54 C53 C64 120(3) . .
C52 C53 C64 117(3) . .
C53 C54 O18 124(3) . .
C53 C54 C55 118(3) . .
O18 C54 C55 117(3) . .
C56 C55 C54 123(3) . .
C56 C55 C72 120(3) . .
C54 C55 C72 115(3) . .
C55 C56 O17 122(3) . .
C55 C56 C51 116(3) . .
O17 C56 C51 122(3) . .
C60 C59 C64 120.0 . .
C59 C60 C61 120.0 . .
C60 C61 C62 120.0 . .
C60 C61 C65 128(2) . .
C62 C61 C65 112(2) . .
C63 C62 C61 120.0 . .
C62 C63 C64 120.0 . .
C63 C64 C59 120.0 . .
C63 C64 C53 122.0(19) . .
C59 C64 C53 117.9(19) . .
O16 C65 O15 121(3) . .
O16 C65 C61 133(4) . .
O15 C65 C61 106(3) . .
O16 C65 Tb2 63.9(19) . 1_655
O15 C65 Tb2 57.0(14) . 1_655
C61 C65 Tb2 162(3) . 1_655
C68 C67 C72 118(3) . .
C68 C67 O19 111(3) . .
C72 C67 O19 131(3) . .
C69 C68 C67 113(3) . .
C69 C68 C75 119(3) . .
C67 C68 C75 127(3) . .
C68 C69 C70 129(3) . .
C69 C70 C82 123(3) . .
C69 C70 C71 100(3) . .
C82 C70 C71 137(3) . .
C72 C71 O20 118(4) . .
C72 C71 C70 136(5) . .
O20 C71 C70 100(3) . .
C71 C72 C67 118(4) . .
C71 C72 C55 130(4) . .
C67 C72 C55 107(3) . .
C80 C75 C76 120.0 . .
C80 C75 C68 116(2) . .
C76 C75 C68 124(2) . .
C75 C76 C77 120.0 . .
C76 C77 C78 120.0 . .
C79 C78 C77 120.0 . .
C79 C78 C81 130.5(19) . .
C77 C78 C81 108.6(19) . .
C80 C79 C78 120.0 . .
C75 C80 C79 120.0 . .
O21 C81 O22 133(4) . .
O21 C81 C78 128(4) . .
O22 C81 C78 94(3) . .
O21 C81 Tb3 88(3) . 2_675
O22 C81 Tb3 47.7(15) . 2_675
C78 C81 Tb3 142(2) . 2_675
C87 C82 C83 120.0 . .
C87 C82 C70 117(2) . .
C83 C82 C70 122(2) . .
C84 C83 C82 120.0 . .
C85 C84 C83 120.0 . .
C84 C85 C86 120.0 . .
C84 C85 C88 117(2) . .
C86 C85 C88 123(2) . .
C87 C86 C85 120.0 . .
C86 C87 C82 120.0 . .
O24 C88 O23 127(4) . .
O24 C88 C85 118(4) . .
O23 C88 C85 115(3) . .
O24 C88 Tb2 43(2) . 1_665
O23 C88 Tb2 84(2) . 1_665
C85 C88 Tb2 161(2) . 1_665
C1 O1 Tb3 85.9(17) . .
C1 O2 Tb3 90(2) . .
C1 O2 Tb1 126.6(19) . .
Tb3 O2 Tb1 108.2(8) . .
C21 O3 Tb3 90(2) . 1_455
C21 O4 Tb3 83(2) . 1_455
C11 O5 C93 113(3) . .
C14 O6 C9 117(3) . .
C27 O7 C29 116(3) . .
C23 O8 C28 120(3) . .
C36 O9 Tb1 137(3) . 1_445
C36 O10 Tb3 119(2) . 1_445
C37 O11 Tb2 117(3) . 2_566
C44 O13 Tb1 147(2) . .
C44 O13 Tb2 88(2) . .
Tb1 O13 Tb2 107.4(7) . .
C44 O14 Tb2 91(2) . .
C65 O15 Tb2 92.7(17) . 1_655
C65 O16 Tb2 92(2) . 1_655
C57 O17 C56 118(2) . .
C66 O18 C54 114(3) . .
C73 O19 C67 115(3) . .
C71 O20 C74 108(3) . .
C81 O21 Tb1 162(3) . 2_675
C81 O22 Tb3 100(2) . 2_675
C88 O23 Tb1 145(2) . 1_665
C88 O24 Tb2 115(3) . 1_665
O21 Tb1 O9 70.4(10) 2_675 1_665
O21 Tb1 O23 150.7(10) 2_675 1_445
O9 Tb1 O23 138.7(9) 1_665 1_445
O21 Tb1 O12 135.0(12) 2_675 2_566
O9 Tb1 O12 66.7(11) 1_665 2_566
O23 Tb1 O12 73.6(11) 1_445 2_566
O21 Tb1 O13 104.3(8) 2_675 .
O9 Tb1 O13 77.6(8) 1_665 .
O23 Tb1 O13 84.8(7) 1_445 .
O12 Tb1 O13 79.6(10) 2_566 .
O21 Tb1 O2 86.0(8) 2_675 .
O9 Tb1 O2 80.3(7) 1_665 .
O23 Tb1 O2 99.6(7) 1_445 .
O12 Tb1 O2 74.0(10) 2_566 .
O13 Tb1 O2 150.7(7) . .
O21 Tb1 O25 77.9(9) 2_675 .
O9 Tb1 O25 140.6(9) 1_665 .
O23 Tb1 O25 76.0(8) 1_445 .
O12 Tb1 O25 131.3(10) 2_566 .
O13 Tb1 O25 134.1(8) . .
O2 Tb1 O25 74.5(8) . .
O21 Tb1 O26 76.2(9) 2_675 .
O9 Tb1 O26 126.5(8) 1_665 .
O23 Tb1 O26 80.6(8) 1_445 .
O12 Tb1 O26 142.7(11) 2_566 .
O13 Tb1 O26 71.5(9) . .
O2 Tb1 O26 137.8(9) . .
O25 Tb1 O26 64.5(9) . .
O21 Tb1 Tb3 51.3(6) 2_675 .
O9 Tb1 Tb3 65.1(6) 1_665 .
O23 Tb1 Tb3 132.8(5) 1_445 .
O12 Tb1 Tb3 97.1(9) 2_566 .
O13 Tb1 Tb3 140.2(5) . .
O2 Tb1 Tb3 35.5(5) . .
O25 Tb1 Tb3 77.0(6) . .
O26 Tb1 Tb3 120.1(7) . .
O21 Tb1 Tb2 140.8(6) 2_675 .
O9 Tb1 Tb2 99.2(7) 1_665 .
O23 Tb1 Tb2 49.9(5) 1_445 .
O12 Tb1 Tb2 61.3(9) 2_566 .
O13 Tb1 Tb2 37.3(5) . .
O2 Tb1 Tb2 130.6(6) . .
O25 Tb1 Tb2 120.2(6) . .
O26 Tb1 Tb2 81.5(7) . .
Tb3 Tb1 Tb2 157.86(8) . .
O11 Tb2 O24 106.6(8) 2_566 1_445
O11 Tb2 O15 121.4(11) 2_566 1_455
O24 Tb2 O15 89.0(8) 1_445 1_455
O11 Tb2 O14 91.1(8) 2_566 .
O24 Tb2 O14 151.4(9) 1_445 .
O15 Tb2 O14 100.9(7) 1_455 .
O11 Tb2 O13 94.2(10) 2_566 .
O24 Tb2 O13 100.0(8) 1_445 .
O15 Tb2 O13 139.2(7) 1_455 .
O14 Tb2 O13 55.5(7) . .
O11 Tb2 O16 172.7(9) 2_566 1_455
O24 Tb2 O16 79.7(8) 1_445 1_455
O15 Tb2 O16 54.0(7) 1_455 1_455
O14 Tb2 O16 84.6(7) . 1_455
O13 Tb2 O16 88.3(7) . 1_455
O11 Tb2 C44 94.9(10) 2_566 .
O24 Tb2 C44 126.8(11) 1_445 .
O15 Tb2 C44 120.2(9) 1_455 .
O14 Tb2 C44 26.7(8) . .
O13 Tb2 C44 28.9(9) . .
O16 Tb2 C44 84.0(8) 1_455 .
O11 Tb2 C65 151.1(13) 2_566 1_455
O24 Tb2 C65 84.0(9) 1_445 1_455
O15 Tb2 C65 30.3(8) 1_455 1_455
O14 Tb2 C65 91.2(8) . 1_455
O13 Tb2 C65 110.7(9) . 1_455
O16 Tb2 C65 23.8(8) 1_455 1_455
C44 Tb2 C65 100.0(10) . 1_455
O11 Tb2 C88 90.8(10) 2_566 1_445
O24 Tb2 C88 21.5(10) 1_445 1_445
O15 Tb2 C88 109.8(10) 1_455 1_445
O14 Tb2 C88 142.4(10) . 1_445
O13 Tb2 C88 87.0(9) . 1_445
O16 Tb2 C88 96.2(10) 1_455 1_445
C44 Tb2 C88 115.8(12) . 1_445
C65 Tb2 C88 104.6(11) 1_455 1_445
O11 Tb2 Tb1 75.3(9) 2_566 .
O24 Tb2 Tb1 77.4(6) 1_445 .
O15 Tb2 Tb1 161.3(6) 1_455 .
O14 Tb2 Tb1 86.0(6) . .
O13 Tb2 Tb1 35.3(4) . .
O16 Tb2 Tb1 110.2(5) 1_455 .
C44 Tb2 Tb1 61.7(8) . .
C65 Tb2 Tb1 133.6(8) 1_455 .
C88 Tb2 Tb1 58.4(9) 1_445 .
O10 Tb3 O22 99.4(9) 1_665 2_675
O10 Tb3 O3 103.3(9) 1_665 1_655
O22 Tb3 O3 91.0(9) 2_675 1_655
O10 Tb3 O2 89.2(9) 1_665 .
O22 Tb3 O2 115.4(8) 2_675 .
O3 Tb3 O2 148.8(7) 1_655 .
O10 Tb3 O1 147.5(9) 1_665 .
O22 Tb3 O1 103.7(8) 2_675 .
O3 Tb3 O1 98.8(8) 1_655 .
O2 Tb3 O1 60.4(8) . .
O10 Tb3 O4 90.8(8) 1_665 1_655
O22 Tb3 O4 148.9(8) 2_675 1_655
O3 Tb3 O4 58.0(8) 1_655 1_655
O2 Tb3 O4 94.0(7) . 1_655
O1 Tb3 O4 81.1(7) . 1_655
O10 Tb3 C21 97.6(10) 1_665 1_655
O22 Tb3 C21 121.7(11) 2_675 1_655
O3 Tb3 C21 30.8(9) 1_655 1_655
O2 Tb3 C21 120.2(10) . 1_655
O1 Tb3 C21 89.5(9) . 1_655
O4 Tb3 C21 27.2(9) 1_655 1_655
O10 Tb3 C1 117.5(11) 1_665 .
O22 Tb3 C1 114.0(10) 2_675 .
O3 Tb3 C1 125.9(9) 1_655 .
O2 Tb3 C1 29.3(9) . .
O1 Tb3 C1 31.1(8) . .
O4 Tb3 C1 86.2(8) 1_655 .
C21 Tb3 C1 106.1(11) 1_655 .
O10 Tb3 C81 80.6(11) 1_665 2_675
O22 Tb3 C81 32.6(10) 2_675 2_675
O3 Tb3 C81 121.1(10) 1_655 2_675
O2 Tb3 C81 88.8(9) . 2_675
O1 Tb3 C81 107.7(9) . 2_675
O4 Tb3 C81 170.9(10) 1_655 2_675
C21 Tb3 C81 151.0(12) 1_655 2_675
C1 Tb3 C81 100.2(10) . 2_675
O10 Tb3 Tb1 75.1(7) 1_665 .
O22 Tb3 Tb1 84.5(6) 2_675 .
O3 Tb3 Tb1 174.8(6) 1_655 .
O2 Tb3 Tb1 36.3(5) . .
O1 Tb3 Tb1 84.7(5) . .
O4 Tb3 Tb1 126.6(6) 1_655 .
C21 Tb3 Tb1 153.8(9) 1_655 .
C1 Tb3 Tb1 58.6(7) . .
C81 Tb3 Tb1 53.9(8) 2_675 .
C37 O12 Tb1 153(4) . 2_566
O12 C37 O11 131(5) . .
O12 C37 C41 138(4) . .
O11 C37 C41 91(3) . .

loop_
_geom_bond_atom_site_label_1
_geom_bond_atom_site_label_2
_geom_bond_distance
_geom_bond_site_symmetry_2
C1 O1 1.38(4) .
C1 O2 1.30(3) .
C1 C2 1.55(4) .
C1 Tb3 2.66(3) .
C2 C7 1.26(4) .
C2 C3 1.64(4) .
C3 C4 1.30(4) .
C4 C5 1.33(4) .
C5 C6 1.39(4) .
C5 C8 1.43(4) .
C6 C7 1.40(4) .
C8 C13 1.37(4) .
C8 C9 1.35(4) .
C9 C10 1.44(4) .
C9 O6 1.37(3) .
C10 C11 1.45(4) .
C10 C22 1.65(4) .
C11 C12 1.40(4) .
C11 O5 1.37(4) .
C12 C15 1.30(4) .
C12 C13 1.26(4) .
C14 O6 1.36(3) .
C15 C16 1.39(4) .
C15 C20 1.44(4) .
C16 C17 1.43(4) .
C17 C18 1.38(4) .
C18 C19 1.43(4) .
C18 C21 1.59(4) .
C19 C20 1.41(4) .
C21 O4 1.18(4) .
C21 O3 1.31(4) .
C21 Tb3 2.56(3) 1_455
C22 C23 1.367(12) .
C22 C27 1.367(12) .
C23 O8 1.36(3) .
C23 C24 1.367(12) .
C24 C25 1.367(12) .
C24 C38 1.55(3) .
C25 C26 1.367(12) .
C26 C27 1.367(12) .
C26 C30 1.40(3) .
C27 O7 1.39(3) .
C28 O8 1.36(4) .
C29 O7 1.29(3) .
C30 C35 1.476(13) .
C30 C31 1.476(13) .
C31 C32 1.476(13) .
C32 C33 1.476(13) .
C33 C34 1.476(13) .
C33 C36 1.70(4) .
C34 C35 1.476(13) .
C36 O9 1.05(4) .
C36 O10 1.41(4) .
C38 C43 1.378(14) .
C38 C39 1.378(14) .
C39 C40 1.378(14) .
C40 C41 1.378(14) .
C41 C42 1.378(14) .
C41 C37 1.67(5) .
C42 C43 1.378(14) .
C44 O14 1.23(4) .
C44 O13 1.32(4) .
C44 C45 1.50(5) .
C44 Tb2 2.73(3) .
C45 C50 1.29(4) .
C45 C46 1.33(4) .
C46 C47 1.38(4) .
C47 C48 1.39(4) .
C48 C49 1.21(4) .
C48 C51 1.56(4) .
C49 C50 1.44(4) .
C51 C52 1.38(4) .
C51 C56 1.51(4) .
C52 C53 1.34(4) .
C53 C54 1.35(4) .
C53 C64 1.54(3) .
C54 O18 1.34(3) .
C54 C55 1.40(4) .
C55 C56 1.38(4) .
C55 C72 1.57(4) .
C56 O17 1.35(3) .
C57 O17 1.33(3) .
C59 C60 1.368(11) .
C59 C64 1.368(11) .
C60 C61 1.368(11) .
C61 C62 1.368(11) .
C61 C65 1.45(3) .
C62 C63 1.368(11) .
C63 C64 1.368(11) .
C65 O16 1.13(3) .
C65 O15 1.42(4) .
C65 Tb2 2.81(3) 1_655
C66 O18 1.34(3) .
C67 C68 1.50(4) .
C67 C72 1.45(5) .
C67 O19 1.58(4) .
C68 C69 1.31(4) .
C68 C75 1.49(4) .
C69 C70 1.52(5) .
C70 C82 1.42(4) .
C70 C71 1.53(4) .
C71 C72 1.04(4) .
C71 O20 1.40(4) .
C73 O19 1.37(3) .
C74 O20 1.29(3) .
C75 C80 1.348(12) .
C75 C76 1.348(13) .
C76 C77 1.348(12) .
C77 C78 1.348(12) .
C78 C79 1.348(13) .
C78 C81 1.87(5) .
C79 C80 1.348(12) .
C81 O21 0.98(4) .
C81 O22 1.56(4) .
C81 Tb3 2.85(4) 2_675
C82 C87 1.312(12) .
C82 C83 1.312(12) .
C83 C84 1.312(12) .
C84 C85 1.312(12) .
C85 C86 1.312(12) .
C85 C88 1.75(4) .
C86 C87 1.312(12) .
C88 O24 1.13(4) .
C88 O23 1.28(4) .
C88 Tb2 2.80(4) 1_665
O1 Tb3 2.373(18) .
O2 Tb3 2.32(2) .
O2 Tb1 2.368(19) .
O3 Tb3 2.19(2) 1_455
O4 Tb3 2.41(2) 1_455
O5 C93 1.37(3) .
O9 Tb1 2.22(3) 1_445
O10 Tb3 2.15(2) 1_445
O11 C37 1.49(5) .
O11 Tb2 2.17(2) 2_566
O13 Tb1 2.34(2) .
O13 Tb2 2.45(2) .
O14 Tb2 2.418(19) .
O15 Tb2 2.356(18) 1_655
O16 Tb2 2.52(2) 1_655
O21 Tb1 2.18(3) 2_675
O22 Tb3 2.13(2) 2_675
O23 Tb1 2.25(2) 1_665
O24 Tb2 2.12(2) 1_665
O25 Tb1 2.49(2) .
O26 Tb1 2.45(3) .
Tb1 O21 2.18(3) 2_675
Tb1 O9 2.22(3) 1_665
Tb1 O23 2.25(2) 1_445
Tb1 O12 2.01(4) 2_566
Tb1 Tb3 3.798(3) .
Tb1 Tb2 3.862(3) .
Tb2 O11 2.17(2) 2_566
Tb2 O24 2.12(2) 1_445
Tb2 O15 2.356(19) 1_455
Tb2 O16 2.52(2) 1_455
Tb2 C65 2.81(3) 1_455
Tb2 C88 2.80(4) 1_445
Tb3 O10 2.15(2) 1_665
Tb3 O22 2.13(2) 2_675
Tb3 O3 2.19(2) 1_655
Tb3 O4 2.41(2) 1_655
Tb3 C21 2.56(3) 1_655
Tb3 C81 2.85(4) 2_675
O12 C37 1.12(4) .
O12 Tb1 2.01(4) 2_566
